data_8101878
loop_
_publ_author_name
'Yang, F.-L.'
'Guo, G.'
'Bittner, S.'

_publ_section_title
;
Crystal structure of ethyl 3-(4-methoxy-phenyl)-2-(triphenylphosphonioiminoyl)
acrylate, (C~6~H~5~)~3~PNC(COOC~2~H~5~)(C~7~H~5~OCH~3~)
;
_journal_issue 4
_journal_name_full 'Zeitschrift f\"ur Kristallographie - New Crystal Structures'
_journal_page_first 601
_journal_page_last 602
_journal_volume 220
_journal_year 2005
_chemical_formula_sum 'C30 H28 N O3 P'
_chemical_formula_weight 481.50
_chemical_name_common
;
 3-(4-methoxy-phenyl)-2-(triphenylphosphoranylimino)acrylic
 acid ethyl ester 
;
_chemical_name_systematic
; 
 ethyl 3-(4-methoxy-phenyl)-2-(triphenylphosphonioiminoyl)acrylate
;
_space_group_IT_number 14
_symmetry_cell_setting monoclinic
_symmetry_space_group_name_Hall '-P 2ybc'
_symmetry_space_group_name_H-M 'P 1 21/c 1'
_atom_sites_solution_hydrogens geom
_atom_sites_solution_primary direct
_atom_sites_solution_secondary difmap
_audit_creation_method SHELXL-97
_cell_angle_alpha 90.00
_cell_angle_beta 107.747(10)
_cell_angle_gamma 90.00
_cell_formula_units_Z 4
_cell_length_a 10.169(4)
_cell_length_b 18.889(7)
_cell_length_c 14.336(5)
_cell_measurement_temperature 301(2)
_cell_volume 2622.6(17)
_computing_structure_refinement 'SHELXL-97 (Sheldrick, 1997)'
_computing_structure_solution 'SHELXS-97 (Sheldrick, 1990)'
_diffrn_ambient_temperature 301(2)
_diffrn_measured_fraction_theta_full 0.996
_diffrn_measured_fraction_theta_max 0.996
_diffrn_measurement_device_type 'Nonius KappaCCD'
_diffrn_measurement_method omega/phi
_diffrn_radiation_monochromator graphite
_diffrn_radiation_source 'fine-focus sealed tube'
_diffrn_radiation_type MoK\a
_diffrn_radiation_wavelength 0.71073
_diffrn_reflns_av_R_equivalents 0.0637
_diffrn_reflns_av_sigmaI/netI 0.0479
_diffrn_reflns_limit_h_max 13
_diffrn_reflns_limit_h_min -11
_diffrn_reflns_limit_k_max 25
_diffrn_reflns_limit_k_min -24
_diffrn_reflns_limit_l_max 19
_diffrn_reflns_limit_l_min -17
_diffrn_reflns_number 22335
_diffrn_reflns_theta_full 28.37
_diffrn_reflns_theta_max 28.37
_diffrn_reflns_theta_min 1.84
_exptl_absorpt_coefficient_mu 0.136
_exptl_crystal_colour colorless
_exptl_crystal_density_diffrn 1.219
_exptl_crystal_density_method 'not measured'
_exptl_crystal_description block
_exptl_crystal_F_000 1016
_exptl_crystal_size_max 0.67
_exptl_crystal_size_mid 0.52
_exptl_crystal_size_min 0.47
_refine_diff_density_max 0.445
_refine_diff_density_min -0.341
_refine_diff_density_rms 0.054
_refine_ls_extinction_method none
_refine_ls_goodness_of_fit_ref 1.008
_refine_ls_hydrogen_treatment mixed
_refine_ls_matrix_type full
_refine_ls_number_parameters 417
_refine_ls_number_reflns 6538
_refine_ls_number_restraints 0
_refine_ls_restrained_S_all 1.008
_refine_ls_R_factor_all 0.0877
_refine_ls_R_factor_gt 0.0543
_refine_ls_shift/su_max 0.001
_refine_ls_shift/su_mean 0.000
_refine_ls_structure_factor_coef Fsqd
_refine_ls_weighting_details 'calc w=1/[\s^2^(Fo^2^)+(0.0900P)^2^+0.4400P] where P=(Fo^2^+2Fc^2^)/3'
_refine_ls_weighting_scheme calc
_refine_ls_wR_factor_gt 0.1402
_refine_ls_wR_factor_ref 0.1733
_reflns_number_gt 4182
_reflns_number_total 6538
_reflns_threshold_expression >2sigma(I)
_cod_data_source_file 1267-1658.cff
_cod_data_source_block 12671658
_cod_original_sg_symbol_H-M P12(1)/c1
_cod_database_code 8101878

loop_
_symmetry_equiv_pos_as_xyz
'x, y, z'
'-x, y+1/2, -z+1/2'
'-x, -y, -z'
'x, -y-1/2, z-1/2'

loop_
_atom_site_label
_atom_site_type_symbol
_atom_site_fract_x
_atom_site_fract_y
_atom_site_fract_z
_atom_site_U_iso_or_equiv
_atom_site_adp_type
_atom_site_occupancy
_atom_site_symmetry_multiplicity
_atom_site_Wyckoff_symbol
_atom_site_calc_flag
_atom_site_refinement_flags
_atom_site_disorder_assembly
_atom_site_disorder_group
P1 P 0.35723(5) 0.19484(3) 0.50917(4) 0.04361(16) Uani 1 4 e d . . .
O1 O -0.14136(17) -0.00193(10) 0.77362(13) 0.0741(5) Uani 1 4 e d . . .
O2 O 0.60787(16) 0.19231(8) 0.66059(12) 0.0585(4) Uani 1 4 e d . . .
O3 O 0.63435(15) 0.14545(9) 0.80884(12) 0.0617(4) Uani 1 4 e d . . .
N1 N 0.33219(17) 0.14665(9) 0.59202(13) 0.0492(4) Uani 1 4 e d . . .
C1 C -0.2628(3) -0.0010(2) 0.6924(3) 0.0766(8) Uani 1 4 e d . . .
H1A H -0.251(3) -0.0275(17) 0.642(2) 0.088(10) Uiso 1 4 e d . . .
H1B H -0.273(3) 0.0488(19) 0.666(2) 0.098(10) Uiso 1 4 e d . . .
H1C H -0.328(4) -0.020(2) 0.721(3) 0.123(13) Uiso 1 4 e d . . .
C2 C -0.0217(2) 0.02465(12) 0.76125(17) 0.0558(5) Uani 1 4 e d . . .
C3 C 0.0919(2) 0.02254(13) 0.84328(18) 0.0617(6) Uani 1 4 e d . . .
H3 H 0.082(2) 0.0021(12) 0.9041(17) 0.056(6) Uiso 1 4 e d . . .
C4 C 0.2166(2) 0.04778(12) 0.83874(17) 0.0547(5) Uani 1 4 e d . . .
H4 H 0.291(2) 0.0494(12) 0.8995(18) 0.059(6) Uiso 1 4 e d . . .
C5 C 0.2335(2) 0.07572(10) 0.75251(15) 0.0458(4) Uani 1 4 e d . . .
C6 C 0.1164(2) 0.07685(13) 0.67053(17) 0.0569(5) Uani 1 4 e d . . .
H6 H 0.123(2) 0.0924(11) 0.6104(16) 0.050(6) Uiso 1 4 e d . . .
C7 C -0.0103(2) 0.05123(13) 0.67476(18) 0.0604(6) Uani 1 4 e d . . .
H7 H -0.082(2) 0.0571(13) 0.6181(18) 0.060(6) Uiso 1 4 e d . . .
C8 C 0.3693(2) 0.10317(10) 0.75663(16) 0.0467(4) Uani 1 4 e d . . .
H8 H 0.438(2) 0.0987(11) 0.8204(16) 0.049(6) Uiso 1 4 e d . . .
C9 C 0.41311(19) 0.13570(10) 0.68719(15) 0.0442(4) Uani 1 4 e d . . .
C10 C 0.5602(2) 0.16082(10) 0.71619(15) 0.0469(4) Uani 1 4 e d . . .
C11 C 0.7771(2) 0.16866(18) 0.8394(2) 0.0702(7) Uani 1 4 e d . . .
H11A H 0.824(3) 0.1519(14) 0.794(2) 0.076(8) Uiso 1 4 e d . . .
H11B H 0.781(3) 0.2191(17) 0.836(2) 0.094(10) Uiso 1 4 e d . . .
C12 C 0.8437(3) 0.1417(3) 0.9393(3) 0.1254(16) Uani 1 4 e d . . .
H12A H 0.8089 0.1671 0.9849 0.188 Uiso 1 4 e calc R . .
H12B H 0.9418 0.1483 0.9562 0.188 Uiso 1 4 e calc R . .
H12C H 0.8236 0.0922 0.9419 0.188 Uiso 1 4 e calc R . .
C13 C 0.1947(2) 0.19611(10) 0.41130(16) 0.0484(5) Uani 1 4 e d . . .
C14 C 0.0992(2) 0.14223(14) 0.4023(2) 0.0618(6) Uani 1 4 e d . . .
H14 H 0.116(3) 0.1073(13) 0.4533(19) 0.064(7) Uiso 1 4 e d . . .
C15 C -0.0204(3) 0.14060(17) 0.3227(2) 0.0793(8) Uani 1 4 e d . . .
H15 H -0.090(3) 0.1001(18) 0.320(2) 0.100(10) Uiso 1 4 e d . . .
C16 C -0.0443(3) 0.19193(17) 0.2524(2) 0.0819(9) Uani 1 4 e d . . .
H16 H -0.128(3) 0.1907(14) 0.192(2) 0.085(9) Uiso 1 4 e d . . .
C17 C 0.0496(3) 0.24531(17) 0.2597(2) 0.0828(8) Uani 1 4 e d . . .
H17 H 0.040(3) 0.2809(18) 0.212(2) 0.094(10) Uiso 1 4 e d . . .
C19 C 0.3918(2) 0.28777(11) 0.53844(15) 0.0495(5) Uani 1 4 e d . . .
C18 C 0.1678(3) 0.24807(14) 0.3386(2) 0.0681(6) Uani 1 4 e d . . .
H18 H 0.237(3) 0.2870(15) 0.342(2) 0.078(8) Uiso 1 4 e d . . .
C20 C 0.2938(3) 0.32399(14) 0.56983(19) 0.0637(6) Uani 1 4 e d . . .
H20 H 0.219(3) 0.2966(15) 0.580(2) 0.080(8) Uiso 1 4 e d . . .
C21 C 0.3155(4) 0.39509(15) 0.5977(2) 0.0780(8) Uani 1 4 e d . . .
H21 H 0.243(3) 0.4163(16) 0.619(2) 0.089(9) Uiso 1 4 e d . . .
C22 C 0.4319(4) 0.42898(14) 0.5939(2) 0.0778(8) Uani 1 4 e d . . .
H22 H 0.443(4) 0.478(2) 0.616(3) 0.127(13) Uiso 1 4 e d . . .
C23 C 0.5286(4) 0.39390(14) 0.5623(2) 0.0739(7) Uani 1 4 e d . . .
H23 H 0.612(3) 0.4167(17) 0.559(2) 0.091(9) Uiso 1 4 e d . . .
C24 C 0.5094(3) 0.32346(12) 0.53495(18) 0.0587(6) Uani 1 4 e d . . .
H24 H 0.573(3) 0.3001(13) 0.5141(18) 0.062(7) Uiso 1 4 e d . . .
C25 C 0.47637(19) 0.16032(10) 0.44780(14) 0.0437(4) Uani 1 4 e d . . .
C26 C 0.4977(3) 0.19281(12) 0.36668(17) 0.0563(5) Uani 1 4 e d . . .
H26 H 0.456(3) 0.2378(15) 0.3463(19) 0.073(8) Uiso 1 4 e d . . .
C27 C 0.5754(3) 0.16005(13) 0.31488(19) 0.0632(6) Uani 1 4 e d . . .
H27 H 0.588(3) 0.1830(14) 0.260(2) 0.070(7) Uiso 1 4 e d . . .
C28 C 0.6335(2) 0.09435(13) 0.3438(2) 0.0613(6) Uani 1 4 e d . . .
H28 H 0.683(3) 0.0710(13) 0.3053(18) 0.068(7) Uiso 1 4 e d . . .
C29 C 0.6140(2) 0.06181(12) 0.42462(18) 0.0568(5) Uani 1 4 e d . . .
H29 H 0.657(3) 0.0170(15) 0.442(2) 0.080(8) Uiso 1 4 e d . . .
C30 C 0.5349(2) 0.09430(11) 0.47611(17) 0.0494(5) Uani 1 4 e d . . .
H30 H 0.5186(19) 0.0716(10) 0.5285(14) 0.035(5) Uiso 1 4 e d . . .

loop_
_atom_site_aniso_label
_atom_site_aniso_U_11
_atom_site_aniso_U_22
_atom_site_aniso_U_33
_atom_site_aniso_U_23
_atom_site_aniso_U_13
_atom_site_aniso_U_12
P1 0.0403(3) 0.0377(3) 0.0533(3) 0.00116(19) 0.0149(2) -0.00338(19)
O1 0.0516(9) 0.0949(13) 0.0742(11) 0.0190(9) 0.0169(8) -0.0188(8)
O2 0.0495(8) 0.0609(9) 0.0663(10) 0.0032(7) 0.0193(7) -0.0131(7)
O3 0.0409(8) 0.0793(11) 0.0605(9) 0.0042(8) 0.0088(7) -0.0064(7)
N1 0.0433(9) 0.0490(9) 0.0554(10) 0.0031(7) 0.0151(8) -0.0068(7)
C1 0.0509(15) 0.096(2) 0.0780(19) -0.0020(17) 0.0124(14) -0.0121(14)
C2 0.0510(12) 0.0533(12) 0.0640(13) 0.0076(10) 0.0189(10) -0.0083(9)
C3 0.0554(13) 0.0710(15) 0.0594(14) 0.0155(11) 0.0186(11) -0.0077(10)
C4 0.0482(12) 0.0595(13) 0.0554(12) 0.0066(10) 0.0141(10) -0.0032(9)
C5 0.0455(10) 0.0382(10) 0.0552(11) 0.0004(8) 0.0174(9) -0.0018(8)
C6 0.0533(12) 0.0636(14) 0.0531(12) 0.0106(10) 0.0152(10) -0.0099(10)
C7 0.0501(12) 0.0660(14) 0.0579(13) 0.0072(11) 0.0057(10) -0.0108(10)
C8 0.0445(10) 0.0421(10) 0.0538(12) 0.0003(8) 0.0152(9) -0.0003(8)
C9 0.0408(10) 0.0372(9) 0.0559(11) -0.0022(8) 0.0170(9) -0.0004(7)
C10 0.0421(10) 0.0422(10) 0.0574(12) -0.0034(8) 0.0166(9) -0.0006(8)
C11 0.0408(12) 0.088(2) 0.0771(17) -0.0092(15) 0.0110(12) -0.0083(12)
C12 0.0567(18) 0.223(5) 0.083(2) 0.009(3) 0.0011(16) -0.007(2)
C13 0.0434(10) 0.0428(10) 0.0588(12) -0.0018(8) 0.0153(9) 0.0024(8)
C14 0.0458(12) 0.0625(14) 0.0761(16) 0.0008(12) 0.0171(11) -0.0064(10)
C15 0.0461(13) 0.0812(18) 0.101(2) -0.0111(16) 0.0085(14) -0.0084(13)
C16 0.0530(15) 0.090(2) 0.085(2) -0.0106(15) -0.0062(14) 0.0124(14)
C17 0.0741(18) 0.0813(19) 0.0768(19) 0.0148(15) -0.0011(15) 0.0110(15)
C19 0.0515(11) 0.0420(10) 0.0538(11) -0.0022(8) 0.0145(9) -0.0031(8)
C18 0.0629(15) 0.0597(14) 0.0737(16) 0.0119(11) 0.0090(12) 0.0003(12)
C20 0.0595(14) 0.0588(14) 0.0720(15) -0.0117(11) 0.0187(12) 0.0029(11)
C21 0.091(2) 0.0629(16) 0.0740(17) -0.0168(13) 0.0161(15) 0.0188(15)
C22 0.112(2) 0.0425(13) 0.0675(16) -0.0071(11) 0.0106(15) -0.0024(14)
C23 0.098(2) 0.0503(13) 0.0710(16) -0.0039(11) 0.0227(15) -0.0233(14)
C24 0.0676(15) 0.0462(12) 0.0661(14) -0.0022(10) 0.0259(12) -0.0102(10)
C25 0.0393(9) 0.0377(9) 0.0530(11) -0.0003(8) 0.0124(8) -0.0059(7)
C26 0.0696(14) 0.0421(11) 0.0621(13) 0.0048(9) 0.0274(11) 0.0016(10)
C27 0.0775(16) 0.0558(14) 0.0653(14) 0.0019(11) 0.0353(13) -0.0059(11)
C28 0.0533(13) 0.0592(14) 0.0766(16) -0.0139(11) 0.0275(12) -0.0055(10)
C29 0.0486(12) 0.0470(12) 0.0732(15) 0.0006(10) 0.0162(10) 0.0052(9)
C30 0.0457(11) 0.0430(10) 0.0586(12) 0.0061(9) 0.0145(9) -0.0020(8)

loop_
_atom_type_symbol
_atom_type_description
_atom_type_scat_dispersion_real
_atom_type_scat_dispersion_imag
_atom_type_scat_source
C C 0.0033 0.0016 'International Tables Vol C Tables 4.2.6.8 and 6.1.1.4'
H H 0.0000 0.0000 'International Tables Vol C Tables 4.2.6.8 and 6.1.1.4'
N N 0.0061 0.0033 'International Tables Vol C Tables 4.2.6.8 and 6.1.1.4'
O O 0.0106 0.0060 'International Tables Vol C Tables 4.2.6.8 and 6.1.1.4'
P P 0.1023 0.0942 'International Tables Vol C Tables 4.2.6.8 and 6.1.1.4'

loop_
_geom_angle_atom_site_label_1
_geom_angle_atom_site_label_2
_geom_angle_atom_site_label_3
_geom_angle
_geom_angle_site_symmetry_1
_geom_angle_site_symmetry_3
_geom_angle_publ_flag
N1 P1 C13 105.79(10) . . ?
N1 P1 C19 116.65(10) . . ?
C13 P1 C19 103.46(9) . . ?
N1 P1 C25 116.16(9) . . ?
C13 P1 C25 102.38(9) . . ?
C19 P1 C25 110.35(9) . . ?
C2 O1 C1 118.2(2) . . ?
C10 O3 C11 116.17(19) . . ?
C9 N1 P1 130.36(14) . . ?
O1 C1 H1A 110.7(19) . . ?
O1 C1 H1B 106.7(18) . . ?
H1A C1 H1B 104(3) . . ?
O1 C1 H1C 101(2) . . ?
H1A C1 H1C 114(3) . . ?
H1B C1 H1C 121(3) . . ?
C7 C2 C3 120.1(2) . . ?
C7 C2 O1 124.7(2) . . ?
C3 C2 O1 115.1(2) . . ?
C4 C3 C2 119.7(2) . . ?
C4 C3 H3 121.4(13) . . ?
C2 C3 H3 118.9(13) . . ?
C3 C4 C5 122.4(2) . . ?
C3 C4 H4 116.9(14) . . ?
C5 C4 H4 120.5(14) . . ?
C6 C5 C4 116.47(18) . . ?
C6 C5 C8 125.65(19) . . ?
C4 C5 C8 117.85(19) . . ?
C5 C6 C7 121.4(2) . . ?
C5 C6 H6 120.1(14) . . ?
C7 C6 H6 118.4(14) . . ?
C2 C7 C6 119.9(2) . . ?
C2 C7 H7 125.5(15) . . ?
C6 C7 H7 114.4(15) . . ?
C9 C8 C5 130.5(2) . . ?
C9 C8 H8 115.1(13) . . ?
C5 C8 H8 114.3(12) . . ?
C8 C9 N1 124.38(18) . . ?
C8 C9 C10 117.54(18) . . ?
N1 C9 C10 118.08(17) . . ?
O2 C10 O3 122.79(19) . . ?
O2 C10 C9 122.60(19) . . ?
O3 C10 C9 114.62(17) . . ?
O3 C11 C12 108.0(3) . . ?
O3 C11 H11A 110.4(16) . . ?
C12 C11 H11A 111.4(16) . . ?
O3 C11 H11B 109.7(19) . . ?
C12 C11 H11B 112.4(19) . . ?
H11A C11 H11B 105(3) . . ?
C11 C12 H12A 109.5 . . ?
C11 C12 H12B 109.5 . . ?
H12A C12 H12B 109.5 . . ?
C11 C12 H12C 109.5 . . ?
H12A C12 H12C 109.5 . . ?
H12B C12 H12C 109.5 . . ?
C14 C13 C18 118.3(2) . . ?
C14 C13 P1 120.66(18) . . ?
C18 C13 P1 120.79(17) . . ?
C13 C14 C15 120.3(3) . . ?
C13 C14 H14 118.3(15) . . ?
C15 C14 H14 121.3(15) . . ?
C16 C15 C14 120.3(3) . . ?
C16 C15 H15 121.8(18) . . ?
C14 C15 H15 117.9(18) . . ?
C15 C16 C17 120.2(3) . . ?
C15 C16 H16 122.1(16) . . ?
C17 C16 H16 117.7(16) . . ?
C16 C17 C18 120.2(3) . . ?
C16 C17 H17 124(2) . . ?
C18 C17 H17 116(2) . . ?
C24 C19 C20 118.9(2) . . ?
C24 C19 P1 124.77(17) . . ?
C20 C19 P1 116.30(17) . . ?
C17 C18 C13 120.6(3) . . ?
C17 C18 H18 119.1(16) . . ?
C13 C18 H18 120.2(16) . . ?
C19 C20 C21 119.9(3) . . ?
C19 C20 H20 117.3(17) . . ?
C21 C20 H20 122.3(17) . . ?
C22 C21 C20 120.2(3) . . ?
C22 C21 H21 124.8(18) . . ?
C20 C21 H21 115.0(19) . . ?
C21 C22 C23 120.4(2) . . ?
C21 C22 H22 117(2) . . ?
C23 C22 H22 123(2) . . ?
C22 C23 C24 120.3(3) . . ?
C22 C23 H23 122.2(18) . . ?
C24 C23 H23 117.5(19) . . ?
C23 C24 C19 120.4(3) . . ?
C23 C24 H24 120.6(16) . . ?
C19 C24 H24 119.1(16) . . ?
C30 C25 C26 118.61(19) . . ?
C30 C25 P1 118.02(15) . . ?
C26 C25 P1 122.88(16) . . ?
C27 C26 C25 120.8(2) . . ?
C27 C26 H26 120.3(16) . . ?
C25 C26 H26 118.9(16) . . ?
C28 C27 C26 120.1(2) . . ?
C28 C27 H27 120.7(16) . . ?
C26 C27 H27 119.2(16) . . ?
C29 C28 C27 119.7(2) . . ?
C29 C28 H28 120.9(15) . . ?
C27 C28 H28 119.4(15) . . ?
C28 C29 C30 120.3(2) . . ?
C28 C29 H29 116.7(16) . . ?
C30 C29 H29 123.0(16) . . ?
C25 C30 C29 120.5(2) . . ?
C25 C30 H30 119.2(12) . . ?
C29 C30 H30 120.2(12) . . ?

loop_
_geom_bond_atom_site_label_1
_geom_bond_atom_site_label_2
_geom_bond_distance
_geom_bond_site_symmetry_2
_geom_bond_publ_flag
P1 N1 1.5775(18) . ?
P1 C13 1.813(2) . ?
P1 C19 1.814(2) . ?
P1 C25 1.821(2) . ?
O1 C2 1.377(3) . ?
O1 C1 1.416(3) . ?
O2 C10 1.208(2) . ?
O3 C10 1.344(3) . ?
O3 C11 1.451(3) . ?
N1 C9 1.377(3) . ?
C1 H1A 0.91(3) . ?
C1 H1B 1.01(3) . ?
C1 H1C 0.94(4) . ?
C2 C7 1.375(3) . ?
C2 C3 1.375(3) . ?
C3 C4 1.374(3) . ?
C3 H3 0.99(2) . ?
C4 C5 1.402(3) . ?
C4 H4 0.97(2) . ?
C5 C6 1.395(3) . ?
C5 C8 1.459(3) . ?
C6 C7 1.395(3) . ?
C6 H6 0.93(2) . ?
C7 H7 0.92(2) . ?
C8 C9 1.356(3) . ?
C8 H8 0.97(2) . ?
C9 C10 1.502(3) . ?
C11 C12 1.476(5) . ?
C11 H11A 0.97(3) . ?
C11 H11B 0.96(3) . ?
C12 H12A 0.9600 . ?
C12 H12B 0.9600 . ?
C12 H12C 0.9600 . ?
C13 C14 1.385(3) . ?
C13 C18 1.397(3) . ?
C14 C15 1.391(4) . ?
C14 H14 0.96(3) . ?
C15 C16 1.366(5) . ?
C15 H15 1.04(3) . ?
C16 C17 1.371(5) . ?
C16 H16 1.01(3) . ?
C17 C18 1.378(4) . ?
C17 H17 0.94(3) . ?
C19 C24 1.387(3) . ?
C19 C20 1.392(3) . ?
C18 H18 1.01(3) . ?
C20 C21 1.399(4) . ?
C20 H20 0.97(3) . ?
C21 C22 1.362(5) . ?
C21 H21 0.96(3) . ?
C22 C23 1.372(4) . ?
C22 H22 0.97(4) . ?
C23 C24 1.384(3) . ?
C23 H23 0.97(3) . ?
C24 H24 0.91(3) . ?
C25 C30 1.388(3) . ?
C25 C26 1.389(3) . ?
C26 C27 1.385(3) . ?
C26 H26 0.95(3) . ?
C27 C28 1.382(4) . ?
C27 H27 0.94(3) . ?
C28 C29 1.378(4) . ?
C28 H28 0.96(3) . ?
C29 C30 1.389(3) . ?
C29 H29 0.95(3) . ?
C30 H30 0.924(19) . ?

loop_
_geom_torsion_atom_site_label_1
_geom_torsion_atom_site_label_2
_geom_torsion_atom_site_label_3
_geom_torsion_atom_site_label_4
_geom_torsion
_geom_torsion_site_symmetry_1
_geom_torsion_site_symmetry_2
_geom_torsion_site_symmetry_3
_geom_torsion_site_symmetry_4
_geom_torsion_publ_flag
C13 P1 N1 C9 -169.48(18) . . . . ?
C19 P1 N1 C9 -55.1(2) . . . . ?
C25 P1 N1 C9 77.7(2) . . . . ?
C1 O1 C2 C7 -1.1(4) . . . . ?
C1 O1 C2 C3 179.6(3) . . . . ?
C7 C2 C3 C4 0.7(4) . . . . ?
O1 C2 C3 C4 180.0(2) . . . . ?
C2 C3 C4 C5 -0.4(4) . . . . ?
C3 C4 C5 C6 0.1(3) . . . . ?
C3 C4 C5 C8 178.0(2) . . . . ?
C4 C5 C6 C7 -0.2(3) . . . . ?
C8 C5 C6 C7 -177.9(2) . . . . ?
C3 C2 C7 C6 -0.7(4) . . . . ?
O1 C2 C7 C6 -180.0(2) . . . . ?
C5 C6 C7 C2 0.5(4) . . . . ?
C6 C5 C8 C9 1.2(3) . . . . ?
C4 C5 C8 C9 -176.5(2) . . . . ?
C5 C8 C9 N1 -3.2(3) . . . . ?
C5 C8 C9 C10 177.41(19) . . . . ?
P1 N1 C9 C8 167.29(16) . . . . ?
P1 N1 C9 C10 -13.3(3) . . . . ?
C11 O3 C10 O2 -0.2(3) . . . . ?
C11 O3 C10 C9 179.8(2) . . . . ?
C8 C9 C10 O2 -177.66(19) . . . . ?
N1 C9 C10 O2 2.9(3) . . . . ?
C8 C9 C10 O3 2.3(3) . . . . ?
N1 C9 C10 O3 -177.15(17) . . . . ?
C10 O3 C11 C12 -175.2(3) . . . . ?
N1 P1 C13 C14 -22.9(2) . . . . ?
C19 P1 C13 C14 -146.11(19) . . . . ?
C25 P1 C13 C14 99.1(2) . . . . ?
N1 P1 C13 C18 162.47(19) . . . . ?
C19 P1 C13 C18 39.3(2) . . . . ?
C25 P1 C13 C18 -75.4(2) . . . . ?
C18 C13 C14 C15 -0.2(4) . . . . ?
P1 C13 C14 C15 -174.9(2) . . . . ?
C13 C14 C15 C16 0.3(4) . . . . ?
C14 C15 C16 C17 0.2(5) . . . . ?
C15 C16 C17 C18 -0.9(5) . . . . ?
N1 P1 C19 C24 122.1(2) . . . . ?
C13 P1 C19 C24 -122.2(2) . . . . ?
C25 P1 C19 C24 -13.3(2) . . . . ?
N1 P1 C19 C20 -55.5(2) . . . . ?
C13 P1 C19 C20 60.2(2) . . . . ?
C25 P1 C19 C20 169.13(17) . . . . ?
C16 C17 C18 C13 1.0(5) . . . . ?
C14 C13 C18 C17 -0.5(4) . . . . ?
P1 C13 C18 C17 174.3(2) . . . . ?
C24 C19 C20 C21 -0.4(4) . . . . ?
P1 C19 C20 C21 177.4(2) . . . . ?
C19 C20 C21 C22 0.2(4) . . . . ?
C20 C21 C22 C23 0.3(4) . . . . ?
C21 C22 C23 C24 -0.6(4) . . . . ?
C22 C23 C24 C19 0.4(4) . . . . ?
C20 C19 C24 C23 0.0(4) . . . . ?
P1 C19 C24 C23 -177.5(2) . . . . ?
N1 P1 C25 C30 1.06(19) . . . . ?
C13 P1 C25 C30 -113.66(17) . . . . ?
C19 P1 C25 C30 136.73(16) . . . . ?
N1 P1 C25 C26 172.95(17) . . . . ?
C13 P1 C25 C26 58.22(19) . . . . ?
C19 P1 C25 C26 -51.4(2) . . . . ?
C30 C25 C26 C27 0.2(3) . . . . ?
P1 C25 C26 C27 -171.65(18) . . . . ?
C25 C26 C27 C28 -0.3(4) . . . . ?
C26 C27 C28 C29 -0.2(4) . . . . ?
C27 C28 C29 C30 0.9(4) . . . . ?
C26 C25 C30 C29 0.4(3) . . . . ?
P1 C25 C30 C29 172.67(16) . . . . ?
C28 C29 C30 C25 -1.0(3) . . . . ?

loop_
_cod_related_entry_id
_cod_related_entry_database
_cod_related_entry_code
1 ChemSpider 9572398
